data_2202266
loop_
_publ_author_name
'Roblou, Emmanuel'
'A\"it-Haddou, Hassan'
'Sasaki, Isabelle'
'Daran, Jean-Claude'

_publ_section_title
;
 2,6-Bis(5,6-dicyclohexyl-1,2,4-triazin-3-yl)pyridine--dichloromethane--water
 (1/1/0.625)
;
_journal_issue 8
_journal_name_full 'Acta Crystallographica Section E'
_journal_page_first o1175
_journal_page_last o1177
_journal_paper_doi 10.1107/S1600536803015745
_journal_volume 59
_journal_year 2003
_chemical_formula_iupac '2C35 H57 N7, 2C1 H2 Cl2, 1.25H2 O1'
_chemical_formula_moiety '2C35 H57 N7, 2C1 H2 Cl2, 1.25H2 O1'
_chemical_formula_sum 'C36 H50.25 Cl2 N7 O0.625'
_chemical_formula_weight 661.98
_chemical_name_systematic ?
_space_group_IT_number 2
_symmetry_cell_setting triclinic
_symmetry_space_group_name_Hall '-P 1'
_symmetry_space_group_name_H-M 'P -1'
_atom_sites_solution_hydrogens geom
_atom_sites_solution_primary direct
_atom_sites_solution_secondary difmap
_audit_creation_method SHELXL-97
_cell_angle_alpha 81.750(5)
_cell_angle_beta 76.040(5)
_cell_angle_gamma 76.840(5)
_cell_formula_units_Z 4
_cell_length_a 12.167(5)
_cell_length_b 15.961(5)
_cell_length_c 19.293(5)
_cell_measurement_reflns_used 8000
_cell_measurement_temperature 293(2)
_cell_measurement_theta_max 26.05
_cell_measurement_theta_min 2.2
_cell_volume 3525(2)
_computing_cell_refinement 'IPDS Software'
_computing_data_collection 'IPDS Software (Stoe & Cie, 2000)'
_computing_data_reduction 'XRED (Stoe & Cie, 1996)'
_computing_molecular_graphics 'ORTEPIII (Burnett & Johnson, 1996) and ORTEP-3 for Windows (Farrugia, 1997)'
_computing_publication_material 'WinGX (Farrugia, 1999)'
_computing_structure_refinement 'SHELXL97 (Sheldrick, 1997)'
_computing_structure_solution 'SIR97 (Altomare et al., 1997)'
_diffrn_ambient_temperature 293(2)
_diffrn_measured_fraction_theta_full 0.942
_diffrn_measured_fraction_theta_max 0.942
_diffrn_measurement_device_type 'Stoe IPDS'
_diffrn_measurement_method \f
_diffrn_radiation_monochromator graphite
_diffrn_radiation_source 'fine-focus sealed tube'
_diffrn_radiation_type MoK\a
_diffrn_radiation_wavelength 0.71069
_diffrn_reflns_av_R_equivalents 0.0554
_diffrn_reflns_av_sigmaI/netI 0.0874
_diffrn_reflns_limit_h_max 14
_diffrn_reflns_limit_h_min -14
_diffrn_reflns_limit_k_max 18
_diffrn_reflns_limit_k_min -18
_diffrn_reflns_limit_l_max 22
_diffrn_reflns_limit_l_min -22
_diffrn_reflns_number 25502
_diffrn_reflns_theta_full 25.02
_diffrn_reflns_theta_max 25.02
_diffrn_reflns_theta_min 2.18
_diffrn_standards_decay_% 0
_diffrn_standards_interval_count 0
_diffrn_standards_interval_time 0
_diffrn_standards_number 0
_exptl_absorpt_coefficient_mu 0.222
_exptl_absorpt_correction_type none
_exptl_crystal_colour yellow
_exptl_crystal_density_diffrn 1.247
_exptl_crystal_density_method 'not measured'
_exptl_crystal_description block
_exptl_crystal_F_000 1417
_exptl_crystal_size_max 0.6
_exptl_crystal_size_mid 0.45
_exptl_crystal_size_min 0.25
_refine_diff_density_max 0.727
_refine_diff_density_min -0.690
_refine_ls_extinction_method none
_refine_ls_goodness_of_fit_ref 0.887
_refine_ls_hydrogen_treatment mixed
_refine_ls_matrix_type full
_refine_ls_number_parameters 841
_refine_ls_number_reflns 11727
_refine_ls_number_restraints 6
_refine_ls_restrained_S_all 0.887
_refine_ls_R_factor_all 0.1126
_refine_ls_R_factor_gt 0.0576
_refine_ls_shift/su_max 0.002
_refine_ls_shift/su_mean 0.000
_refine_ls_structure_factor_coef Fsqd
_refine_ls_weighting_details 'calc w = 1/[\s^2^(Fo^2^)+(0.0856P)^2^] where P = (Fo^2^+2Fc^2^)/3'
_refine_ls_weighting_scheme calc
_refine_ls_wR_factor_gt 0.1331
_refine_ls_wR_factor_ref 0.1552
_reflns_number_gt 6377
_reflns_number_total 11727
_reflns_threshold_expression I>2\s(I)
_cod_data_source_file ac6046.cif
_cod_data_source_block I
_cod_original_formula_sum 'C72 H100.50 Cl4 N14 O1.25'
_cod_database_code 2202266
_cod_database_fobs_code 2202266

loop_
_symmetry_equiv_pos_as_xyz
'x, y, z'
'-x, -y, -z'

loop_
_atom_site_label
_atom_site_fract_x
_atom_site_fract_y
_atom_site_fract_z
_atom_site_U_iso_or_equiv
_atom_site_adp_type
_atom_site_calc_flag
_atom_site_refinement_flags
_atom_site_occupancy
_atom_site_disorder_assembly
_atom_site_disorder_group
_atom_site_type_symbol
N1 0.3828(2) 0.41896(16) 0.45392(12) 0.0268(6) Uani d . 1 . . N
N11 0.3075(2) 0.45826(16) 0.63985(12) 0.0268(6) Uani d . 1 . . N
N12 0.4253(2) 0.33599(17) 0.58402(13) 0.0349(7) Uani d . 1 . . N
N13 0.4372(2) 0.29457(17) 0.64860(13) 0.0343(7) Uani d . 1 . . N
N21 0.37218(19) 0.45384(15) 0.26780(12) 0.0244(6) Uani d . 1 . . N
N22 0.4673(2) 0.33300(17) 0.33321(13) 0.0364(7) Uani d . 1 . . N
N23 0.4826(2) 0.28531(17) 0.27853(13) 0.0385(7) Uani d . 1 . . N
C1 0.3597(2) 0.4649(2) 0.51061(15) 0.0267(7) Uani d . 1 . . C
C2 0.3828(2) 0.4641(2) 0.38954(14) 0.0258(7) Uani d . 1 . . C
C3 0.3607(2) 0.5533(2) 0.37945(15) 0.0292(7) Uani d . 1 . . C
H3 0.3613 0.5819 0.3339 0.035 Uiso calc R 1 . . H
C4 0.3380(3) 0.5985(2) 0.43807(16) 0.0315(7) Uani d . 1 . . C
H4 0.3245 0.6586 0.4327 0.038 Uiso calc R 1 . . H
C5 0.3352(3) 0.5544(2) 0.50523(15) 0.0308(7) Uani d . 1 . . C
H5 0.3172 0.5840 0.5459 0.037 Uiso calc R 1 . . H
C11 0.3635(3) 0.4158(2) 0.58243(15) 0.0274(7) Uani d . 1 . . C
C12 0.3172(2) 0.41771(19) 0.70394(14) 0.0242(7) Uani d . 1 . . C
C13 0.3872(2) 0.33393(19) 0.70777(15) 0.0244(7) Uani d . 1 . . C
C21 0.4077(2) 0.4135(2) 0.32709(14) 0.0264(7) Uani d . 1 . . C
C22 0.3901(2) 0.40754(19) 0.21304(14) 0.0231(7) Uani d . 1 . . C
C23 0.4413(2) 0.31906(19) 0.22056(14) 0.0271(7) Uani d . 1 . . C
C121 0.2561(2) 0.46650(19) 0.76845(14) 0.0252(7) Uani d . 1 . . C
H121 0.2322 0.4245 0.8084 0.030 Uiso calc R 1 . . H
C122 0.3408(3) 0.5098(2) 0.78924(19) 0.0425(9) Uani d . 1 . . C
H12A 0.4063 0.4663 0.7995 0.051 Uiso calc R 1 . . H
H12B 0.3692 0.5493 0.7494 0.051 Uiso calc R 1 . . H
C123 0.2841(3) 0.5589(3) 0.8545(2) 0.0520(10) Uani d . 1 . . C
H12C 0.3388 0.5882 0.8652 0.062 Uiso calc R 1 . . H
H12D 0.2623 0.5186 0.8955 0.062 Uiso calc R 1 . . H
C124 0.1770(3) 0.6252(2) 0.8419(2) 0.0497(10) Uani d . 1 . . C
H12E 0.1403 0.6539 0.8851 0.060 Uiso calc R 1 . . H
H12F 0.1995 0.6686 0.8037 0.060 Uiso calc R 1 . . H
C125 0.0932(3) 0.5823(2) 0.82202(17) 0.0377(8) Uani d . 1 . . C
H12G 0.0275 0.6257 0.8119 0.045 Uiso calc R 1 . . H
H12H 0.0650 0.5430 0.8622 0.045 Uiso calc R 1 . . H
C126 0.1488(3) 0.5325(2) 0.75681(17) 0.0371(8) Uani d . 1 . . C
H12I 0.1696 0.5726 0.7155 0.045 Uiso calc R 1 . . H
H12J 0.0935 0.5031 0.7469 0.045 Uiso calc R 1 . . H
C131 0.4128(3) 0.28283(19) 0.77661(15) 0.0274(7) Uani d . 1 . . C
H131 0.3648 0.3145 0.8169 0.033 Uiso calc R 1 . . H
C132 0.3845(3) 0.1932(2) 0.78641(17) 0.0348(8) Uani d . 1 . . C
H13E 0.4308 0.1608 0.7468 0.042 Uiso calc R 1 . . H
H13F 0.3037 0.1985 0.7858 0.042 Uiso calc R 1 . . H
C133 0.4085(3) 0.1440(2) 0.85711(17) 0.0362(8) Uani d . 1 . . C
H13I 0.3572 0.1735 0.8970 0.043 Uiso calc R 1 . . H
H13J 0.3929 0.0863 0.8609 0.043 Uiso calc R 1 . . H
C134 0.5338(3) 0.1377(2) 0.86132(17) 0.0371(8) Uani d . 1 . . C
H13G 0.5451 0.1106 0.9081 0.045 Uiso calc R 1 . . H
H13H 0.5846 0.1017 0.8253 0.045 Uiso calc R 1 . . H
C135 0.5649(3) 0.2257(2) 0.84943(16) 0.0355(8) Uani d . 1 . . C
H13C 0.6463 0.2191 0.8490 0.043 Uiso calc R 1 . . H
H13D 0.5209 0.2591 0.8889 0.043 Uiso calc R 1 . . H
C136 0.5403(3) 0.2751(2) 0.77875(15) 0.0298(7) Uani d . 1 . . C
H13A 0.5896 0.2448 0.7387 0.036 Uiso calc R 1 . . H
H13B 0.5574 0.3323 0.7743 0.036 Uiso calc R 1 . . H
C221 0.3528(2) 0.45463(19) 0.14599(14) 0.0263(7) Uani d . 1 . . C
H221 0.3830 0.4163 0.1074 0.032 Uiso calc R 1 . . H
C222 0.4005(3) 0.5364(2) 0.12239(18) 0.0448(9) Uani d . 1 . . C
H22E 0.4844 0.5216 0.1115 0.054 Uiso calc R 1 . . H
H22F 0.3763 0.5733 0.1614 0.054 Uiso calc R 1 . . H
C223 0.3593(3) 0.5861(3) 0.05633(18) 0.0478(10) Uani d . 1 . . C
H22A 0.3884 0.6393 0.0444 0.057 Uiso calc R 1 . . H
H22B 0.3902 0.5517 0.0158 0.057 Uiso calc R 1 . . H
C224 0.2306(3) 0.6068(2) 0.06920(19) 0.0548(11) Uani d . 1 . . C
H22C 0.2001 0.6469 0.1058 0.066 Uiso calc R 1 . . H
H22D 0.2073 0.6346 0.0254 0.066 Uiso calc R 1 . . H
C225 0.1813(3) 0.5277(3) 0.0926(2) 0.0670(14) Uani d . 1 . . C
H22G 0.2032 0.4914 0.0532 0.080 Uiso calc R 1 . . H
H22H 0.0976 0.5441 0.1041 0.080 Uiso calc R 1 . . H
C226 0.2221(3) 0.4752(3) 0.15830(19) 0.0518(11) Uani d . 1 . . C
H22I 0.1902 0.5079 0.1998 0.062 Uiso calc R 1 . . H
H22J 0.1936 0.4218 0.1683 0.062 Uiso calc R 1 . . H
C231 0.4550(2) 0.25803(19) 0.16568(15) 0.0279(7) Uani d . 1 . . C
H231 0.3931 0.2797 0.1393 0.033 Uiso calc R 1 . . H
C232 0.4449(3) 0.1665(2) 0.19844(17) 0.0364(8) Uani d . 1 . . C
H23A 0.5055 0.1433 0.2247 0.044 Uiso calc R 1 . . H
H23B 0.3710 0.1680 0.2320 0.044 Uiso calc R 1 . . H
C233 0.4547(3) 0.1082(2) 0.14118(19) 0.0427(9) Uani d . 1 . . C
H23C 0.3913 0.1293 0.1168 0.051 Uiso calc R 1 . . H
H23D 0.4493 0.0503 0.1633 0.051 Uiso calc R 1 . . H
C234 0.5688(3) 0.1054(2) 0.08710(17) 0.0372(8) Uani d . 1 . . C
H23E 0.6320 0.0791 0.1107 0.045 Uiso calc R 1 . . H
H23F 0.5718 0.0700 0.0496 0.045 Uiso calc R 1 . . H
C235 0.5836(3) 0.1953(2) 0.05401(16) 0.0376(8) Uani d . 1 . . C
H23G 0.5260 0.2189 0.0255 0.045 Uiso calc R 1 . . H
H23H 0.6593 0.1919 0.0224 0.045 Uiso calc R 1 . . H
C236 0.5709(3) 0.2548(2) 0.11135(16) 0.0341(8) Uani d . 1 . . C
H23I 0.5761 0.3126 0.0888 0.041 Uiso calc R 1 . . H
H23J 0.6338 0.2347 0.1363 0.041 Uiso calc R 1 . . H
O1 0.6082(2) 0.27767(18) 0.44787(15) 0.0595(8) Uani d D 1 . . O
H1O1 0.581(3) 0.294(3) 0.4113(12) 0.089 Uiso d D 1 . . H
H2O1 0.563(3) 0.299(3) 0.4834(12) 0.089 Uiso d D 1 . . H
N6 0.1384(2) 0.08894(17) 0.05134(12) 0.0280(6) Uani d . 1 . . N
N61 0.1742(2) 0.04758(16) 0.23467(12) 0.0294(6) Uani d . 1 . . N
N62 0.1206(3) 0.17943(18) 0.16624(13) 0.0430(8) Uani d . 1 . . N
N63 0.1105(3) 0.22312(18) 0.22296(14) 0.0428(8) Uani d . 1 . . N
N71 0.1464(2) 0.04333(16) -0.12702(13) 0.0289(6) Uani d . 1 . . N
N72 0.0692(2) 0.17377(17) -0.07176(13) 0.0347(7) Uani d . 1 . . N
N73 0.0481(2) 0.21571(17) -0.13472(13) 0.0346(7) Uani d . 1 . . N
C6 0.1544(2) 0.0446(2) 0.11437(15) 0.0285(7) Uani d . 1 . . C
C7 0.1370(2) 0.0428(2) -0.00088(15) 0.0270(7) Uani d . 1 . . C
C8 0.1503(2) -0.0464(2) 0.00692(15) 0.0296(7) Uani d . 1 . . C
H8 0.1479 -0.0760 -0.0307 0.035 Uiso calc R 1 . . H
C9 0.1673(2) -0.0906(2) 0.07202(16) 0.0312(7) Uani d . 1 . . C
H9 0.1761 -0.1504 0.0790 0.037 Uiso calc R 1 . . H
C10 0.1710(2) -0.0446(2) 0.12578(15) 0.0306(7) Uani d . 1 . . C
H10 0.1846 -0.0730 0.1694 0.037 Uiso calc R 1 . . H
C61 0.1503(3) 0.0948(2) 0.17452(15) 0.0284(7) Uani d . 1 . . C
C62 0.1644(3) 0.0899(2) 0.29072(15) 0.0277(7) Uani d . 1 . . C
C63 0.1279(3) 0.1804(2) 0.28515(15) 0.0294(7) Uani d . 1 . . C
C71 0.1175(2) 0.0908(2) -0.07059(15) 0.0272(7) Uani d . 1 . . C
C72 0.1243(2) 0.0838(2) -0.18866(15) 0.0282(7) Uani d . 1 . . C
C73 0.0739(2) 0.1726(2) -0.19231(15) 0.0269(7) Uani d . 1 . . C
C621 0.1915(3) 0.0340(2) 0.35724(15) 0.0331(8) Uani d . 1 . . C
H621 0.1860 0.0719 0.3942 0.040 Uiso calc R 1 . . H
C622 0.1042(3) -0.0244(2) 0.38591(18) 0.0468(10) Uani d . 1 . . C
H62A 0.1049 -0.0597 0.3488 0.056 Uiso calc R 1 . . H
H62B 0.0273 0.0109 0.3983 0.056 Uiso calc R 1 . . H
C623 0.1318(4) -0.0830(3) 0.4519(2) 0.0598(12) Uani d . 1 . . C
H62G 0.1233 -0.0479 0.4907 0.072 Uiso calc R 1 . . H
H62H 0.0770 -0.1212 0.4673 0.072 Uiso calc R 1 . . H
C624 0.2520(4) -0.1360(2) 0.4367(2) 0.0613(13) Uani d . 1 . . C
H62I 0.2681 -0.1693 0.4806 0.074 Uiso calc R 1 . . H
H62J 0.2575 -0.1763 0.4023 0.074 Uiso calc R 1 . . H
C625 0.3407(4) -0.0814(3) 0.4076(2) 0.0558(11) Uani d . 1 . . C
H62C 0.4161 -0.1185 0.3944 0.067 Uiso calc R 1 . . H
H62D 0.3436 -0.0473 0.4447 0.067 Uiso calc R 1 . . H
C626 0.3142(3) -0.0202(2) 0.34149(18) 0.0473(10) Uani d . 1 . . C
H62E 0.3692 0.0179 0.3274 0.057 Uiso calc R 1 . . H
H62F 0.3231 -0.0540 0.3018 0.057 Uiso calc R 1 . . H
C631 0.1053(3) 0.2348(2) 0.34663(15) 0.0306(7) Uani d . 1 . . C
H631 0.1546 0.2049 0.3797 0.037 Uiso calc R 1 . . H
C632 0.1332(3) 0.3243(2) 0.32358(17) 0.0375(8) Uani d . 1 . . C
H63I 0.2137 0.3186 0.2989 0.045 Uiso calc R 1 . . H
H63J 0.0861 0.3551 0.2903 0.045 Uiso calc R 1 . . H
C633 0.1108(3) 0.3756(2) 0.38766(18) 0.0410(8) Uani d . 1 . . C
H63E 0.1269 0.4328 0.3714 0.049 Uiso calc R 1 . . H
H63F 0.1622 0.3471 0.4192 0.049 Uiso calc R 1 . . H
C634 -0.0145(3) 0.3834(2) 0.42894(18) 0.0433(9) Uani d . 1 . . C
H63G -0.0258 0.4134 0.4712 0.052 Uiso calc R 1 . . H
H63H -0.0655 0.4172 0.3990 0.052 Uiso calc R 1 . . H
C635 -0.0453(3) 0.2948(2) 0.45149(18) 0.0457(9) Uani d . 1 . . C
H63A -0.0006 0.2636 0.4859 0.055 Uiso calc R 1 . . H
H63B -0.1265 0.3018 0.4747 0.055 Uiso calc R 1 . . H
C636 -0.0213(3) 0.2428(2) 0.38760(16) 0.0362(8) Uani d . 1 . . C
H63C -0.0721 0.2708 0.3556 0.043 Uiso calc R 1 . . H
H63D -0.0374 0.1856 0.4040 0.043 Uiso calc R 1 . . H
C721 0.1549(3) 0.0305(2) -0.25145(16) 0.0348(8) Uani d . 1 . . C
H721 0.0974 0.0532 -0.2808 0.042 Uiso calc R 1 . . H
C722 0.1508(3) -0.0644(2) -0.22854(19) 0.0453(9) Uani d . 1 . . C
H72C 0.2074 -0.0890 -0.1996 0.054 Uiso calc R 1 . . H
H72D 0.0749 -0.0691 -0.1996 0.054 Uiso calc R 1 . . H
C723 0.1760(4) -0.1141(3) -0.2940(2) 0.0598(12) Uani d . 1 . . C
H72G 0.1753 -0.1746 -0.2787 0.072 Uiso calc R 1 . . H
H72H 0.1161 -0.0921 -0.3210 0.072 Uiso calc R 1 . . H
C724 0.2919(4) -0.1060(3) -0.3416(2) 0.0648(13) Uani d . 1 . . C
H72E 0.3039 -0.1355 -0.3842 0.078 Uiso calc R 1 . . H
H72F 0.3525 -0.1335 -0.3163 0.078 Uiso calc R 1 . . H
C725 0.2995(4) -0.0114(3) -0.3636(2) 0.0690(13) Uani d . 1 . . C
H72I 0.3766 -0.0081 -0.3913 0.083 Uiso calc R 1 . . H
H72J 0.2451 0.0143 -0.3939 0.083 Uiso calc R 1 . . H
C726 0.2729(3) 0.0390(3) -0.29821(18) 0.0483(10) Uani d . 1 . . C
H72A 0.3319 0.0172 -0.2705 0.058 Uiso calc R 1 . . H
H72B 0.2737 0.0995 -0.3137 0.058 Uiso calc R 1 . . H
C731 0.0442(3) 0.2254(2) -0.25981(15) 0.0286(7) Uani d . 1 . . C
H731 0.0959 0.1980 -0.3013 0.034 Uiso calc R 1 . . H
C732 0.0595(3) 0.3186(2) -0.26581(19) 0.0428(9) Uani d . 1 . . C
H73I 0.1388 0.3189 -0.2649 0.051 Uiso calc R 1 . . H
H73J 0.0095 0.3468 -0.2249 0.051 Uiso calc R 1 . . H
C733 0.0306(3) 0.3693(2) -0.33521(19) 0.0455(9) Uani d . 1 . . C
H73C 0.0376 0.4288 -0.3364 0.055 Uiso calc R 1 . . H
H73D 0.0853 0.3445 -0.3762 0.055 Uiso calc R 1 . . H
C734 -0.0902(3) 0.3669(2) -0.34013(18) 0.0388(8) Uani d . 1 . . C
H73G -0.1039 0.3950 -0.3862 0.047 Uiso calc R 1 . . H
H73H -0.1452 0.3988 -0.3029 0.047 Uiso calc R 1 . . H
C735 -0.1096(3) 0.2756(2) -0.33205(19) 0.0434(9) Uani d . 1 . . C
H73E -0.0622 0.2460 -0.3729 0.052 Uiso calc R 1 . . H
H73F -0.1899 0.2770 -0.3316 0.052 Uiso calc R 1 . . H
C736 -0.0800(3) 0.2253(2) -0.26314(17) 0.0352(8) Uani d . 1 . . C
H73A -0.1328 0.2512 -0.2220 0.042 Uiso calc R 1 . . H
H73B -0.0894 0.1662 -0.2611 0.042 Uiso calc R 1 . . H
O2 -0.1053(10) 0.2095(8) 0.0615(7) 0.067(3) Uani d PD 0.25 . . O
H1O2 -0.068(11) 0.212(14) 0.091(7) 0.101 Uiso d PD 0.25 . . H
H2O2 -0.066(11) 0.187(13) 0.026(6) 0.101 Uiso d PD 0.25 . . H
C100 0.3674(4) 0.2002(3) 0.4932(2) 0.0609(11) Uani d . 1 . . C
H10A 0.3790 0.2571 0.4714 0.073 Uiso calc R 1 . . H
H10B 0.4226 0.1784 0.5236 0.073 Uiso calc R 1 . . H
Cl1 0.39112(12) 0.13313(10) 0.42800(8) 0.0959(5) Uani d . 1 . . Cl
Cl2 0.22698(14) 0.20835(13) 0.54542(8) 0.1340(8) Uani d . 1 . . Cl
C200 0.1439(3) 0.3058(2) 0.02431(19) 0.0474(10) Uani d . 1 . . C
H20A 0.1325 0.2508 0.0146 0.057 Uiso calc R 1 . . H
H20B 0.1114 0.3128 0.0747 0.057 Uiso calc R 1 . . H
Cl3 0.07297(11) 0.38768(8) -0.02663(7) 0.0816(4) Uani d . 1 . . Cl
Cl4 0.29236(10) 0.30535(11) 0.00587(8) 0.1049(6) Uani d . 1 . . Cl

loop_
_atom_site_aniso_label
_atom_site_aniso_U_11
_atom_site_aniso_U_22
_atom_site_aniso_U_33
_atom_site_aniso_U_12
_atom_site_aniso_U_13
_atom_site_aniso_U_23
N1 0.0286(13) 0.0311(15) 0.0184(13) 0.0003(11) -0.0074(10) -0.0011(11)
N11 0.0303(13) 0.0301(15) 0.0199(13) -0.0031(11) -0.0084(10) -0.0010(11)
N12 0.0501(17) 0.0328(16) 0.0191(13) 0.0027(13) -0.0136(12) -0.0014(11)
N13 0.0475(16) 0.0313(16) 0.0213(14) 0.0035(13) -0.0131(12) -0.0020(11)
N21 0.0285(13) 0.0262(14) 0.0172(12) -0.0016(11) -0.0080(10) 0.0008(10)
N22 0.0495(17) 0.0334(16) 0.0217(14) 0.0085(13) -0.0129(12) -0.0050(12)
N23 0.0518(17) 0.0347(16) 0.0228(14) 0.0083(14) -0.0122(12) -0.0027(12)
C1 0.0249(15) 0.0336(19) 0.0200(15) 0.0000(14) -0.0094(12) 0.0005(13)
C2 0.0250(15) 0.0326(18) 0.0184(15) -0.0009(14) -0.0085(12) 0.0012(13)
C3 0.0318(16) 0.0364(19) 0.0182(15) -0.0038(14) -0.0092(12) 0.0027(13)
C4 0.0367(17) 0.0258(18) 0.0295(17) -0.0012(14) -0.0095(13) 0.0013(14)
C5 0.0348(17) 0.0341(19) 0.0214(16) 0.0013(15) -0.0088(13) -0.0043(13)
C11 0.0316(16) 0.0309(18) 0.0207(15) -0.0048(14) -0.0105(12) -0.0004(13)
C12 0.0260(15) 0.0286(17) 0.0183(15) -0.0036(13) -0.0094(12) 0.0011(12)
C13 0.0267(15) 0.0258(17) 0.0217(15) -0.0050(13) -0.0085(12) -0.0003(12)
C21 0.0299(16) 0.0298(18) 0.0177(15) -0.0028(14) -0.0071(12) 0.0017(12)
C22 0.0238(14) 0.0262(17) 0.0170(14) -0.0040(13) -0.0040(11) 0.0027(12)
C23 0.0306(16) 0.0293(18) 0.0167(15) 0.0005(14) -0.0039(12) 0.0011(12)
C121 0.0312(16) 0.0270(17) 0.0171(14) -0.0031(14) -0.0093(12) 0.0013(12)
C122 0.0330(18) 0.049(2) 0.049(2) -0.0066(17) -0.0072(15) -0.0185(18)
C123 0.043(2) 0.065(3) 0.056(2) -0.0071(19) -0.0148(18) -0.031(2)
C124 0.056(2) 0.045(2) 0.046(2) -0.0076(19) 0.0011(18) -0.0205(18)
C125 0.0336(17) 0.041(2) 0.0322(18) 0.0077(16) -0.0079(14) -0.0059(15)
C126 0.0348(17) 0.040(2) 0.0349(18) 0.0053(16) -0.0134(14) -0.0096(15)
C131 0.0352(17) 0.0264(17) 0.0205(15) -0.0047(14) -0.0106(12) 0.0033(13)
C132 0.0336(17) 0.035(2) 0.0387(19) -0.0112(15) -0.0153(14) 0.0078(15)
C133 0.0395(18) 0.0305(19) 0.0365(18) -0.0092(16) -0.0087(14) 0.0084(14)
C134 0.0446(19) 0.033(2) 0.0331(18) -0.0034(16) -0.0182(15) 0.0094(14)
C135 0.0395(18) 0.038(2) 0.0305(18) -0.0063(16) -0.0179(14) 0.0057(14)
C136 0.0348(17) 0.0294(18) 0.0281(17) -0.0076(14) -0.0155(13) 0.0043(13)
C221 0.0355(17) 0.0263(17) 0.0163(14) -0.0017(14) -0.0094(12) -0.0004(12)
C222 0.055(2) 0.054(2) 0.0340(19) -0.0290(19) -0.0227(16) 0.0197(17)
C223 0.074(3) 0.047(2) 0.0321(19) -0.030(2) -0.0284(18) 0.0213(16)
C224 0.075(3) 0.043(2) 0.039(2) 0.011(2) -0.0284(19) 0.0102(17)
C225 0.048(2) 0.097(4) 0.059(3) -0.024(2) -0.037(2) 0.040(2)
C226 0.041(2) 0.073(3) 0.043(2) -0.022(2) -0.0229(17) 0.0278(19)
C231 0.0294(16) 0.0270(17) 0.0238(16) 0.0020(14) -0.0069(12) -0.0016(13)
C232 0.0371(18) 0.0311(19) 0.0342(18) -0.0071(15) 0.0042(14) -0.0011(14)
C233 0.044(2) 0.029(2) 0.051(2) -0.0065(17) -0.0032(17) -0.0057(16)
C234 0.0449(19) 0.0269(18) 0.0348(18) -0.0006(16) -0.0023(15) -0.0082(14)
C235 0.052(2) 0.0280(18) 0.0261(17) -0.0021(16) -0.0009(15) -0.0037(14)
C236 0.0459(19) 0.0272(18) 0.0250(16) -0.0081(15) -0.0021(14) 0.0030(13)
O1 0.0700(19) 0.0553(18) 0.0522(16) 0.0182(14) -0.0330(14) -0.0178(14)
N6 0.0269(13) 0.0329(15) 0.0213(13) -0.0034(12) -0.0055(10) 0.0032(11)
N61 0.0373(15) 0.0280(15) 0.0208(13) -0.0054(12) -0.0079(11) 0.0054(11)
N62 0.067(2) 0.0336(17) 0.0214(14) 0.0009(15) -0.0105(13) 0.0033(12)
N63 0.0644(19) 0.0316(16) 0.0239(15) 0.0038(15) -0.0113(13) 0.0063(12)
N71 0.0311(14) 0.0311(15) 0.0249(14) -0.0030(12) -0.0116(11) 0.0008(11)
N72 0.0448(16) 0.0299(16) 0.0275(14) 0.0000(13) -0.0138(12) 0.0019(12)
N73 0.0471(16) 0.0319(15) 0.0244(14) -0.0004(13) -0.0161(12) 0.0011(12)
C6 0.0249(15) 0.0342(19) 0.0210(15) -0.0017(14) -0.0027(12) 0.0047(13)
C7 0.0192(14) 0.0350(19) 0.0221(15) -0.0009(13) -0.0026(12) 0.0015(13)
C8 0.0287(16) 0.0335(19) 0.0238(16) -0.0006(14) -0.0081(12) 0.0012(13)
C9 0.0279(16) 0.0310(18) 0.0286(17) 0.0004(14) -0.0040(13) 0.0026(14)
C10 0.0295(16) 0.035(2) 0.0215(16) -0.0016(14) -0.0049(12) 0.0069(13)
C61 0.0309(16) 0.0289(19) 0.0208(15) -0.0034(14) -0.0045(12) 0.0064(13)
C62 0.0325(16) 0.0267(17) 0.0213(16) -0.0058(14) -0.0048(12) 0.0042(13)
C63 0.0303(16) 0.0259(18) 0.0260(16) -0.0037(14) -0.0027(13) 0.0081(13)
C71 0.0268(15) 0.0318(19) 0.0214(15) -0.0026(14) -0.0093(12) 0.0040(13)
C72 0.0274(16) 0.0329(19) 0.0250(16) -0.0041(14) -0.0105(12) 0.0000(13)
C73 0.0279(16) 0.0281(18) 0.0235(16) -0.0035(14) -0.0074(12) 0.0015(13)
C621 0.055(2) 0.0224(17) 0.0192(16) -0.0022(16) -0.0121(14) 0.0038(13)
C622 0.059(2) 0.044(2) 0.0338(19) -0.0145(19) -0.0140(17) 0.0204(16)
C623 0.096(3) 0.046(2) 0.039(2) -0.024(2) -0.024(2) 0.0235(18)
C624 0.114(4) 0.027(2) 0.049(2) -0.006(2) -0.047(2) 0.0128(17)
C625 0.072(3) 0.046(2) 0.050(2) 0.008(2) -0.035(2) 0.0000(19)
C626 0.052(2) 0.051(2) 0.0350(19) 0.0030(18) -0.0192(16) 0.0036(16)
C631 0.0376(17) 0.0238(17) 0.0264(16) -0.0012(14) -0.0084(13) 0.0047(13)
C632 0.0373(18) 0.033(2) 0.0385(19) -0.0109(16) 0.0003(14) 0.0015(15)
C633 0.053(2) 0.0252(19) 0.047(2) -0.0117(17) -0.0151(17) 0.0028(15)
C634 0.061(2) 0.031(2) 0.0341(19) -0.0061(18) -0.0033(16) -0.0067(15)
C635 0.056(2) 0.040(2) 0.0331(19) -0.0098(18) 0.0080(16) -0.0060(16)
C636 0.0435(19) 0.0284(19) 0.0323(18) -0.0123(16) 0.0026(14) 0.0017(14)
C721 0.0404(18) 0.035(2) 0.0286(17) 0.0057(15) -0.0192(14) -0.0039(14)
C722 0.045(2) 0.042(2) 0.051(2) -0.0071(18) -0.0105(17) -0.0134(18)
C723 0.071(3) 0.042(2) 0.077(3) 0.003(2) -0.038(2) -0.023(2)
C724 0.079(3) 0.057(3) 0.050(2) 0.023(2) -0.020(2) -0.028(2)
C725 0.089(3) 0.063(3) 0.038(2) 0.014(3) -0.002(2) -0.016(2)
C726 0.056(2) 0.042(2) 0.040(2) -0.0018(19) -0.0037(17) -0.0048(17)
C731 0.0296(16) 0.0302(18) 0.0231(16) -0.0026(14) -0.0076(12) 0.0044(13)
C732 0.050(2) 0.040(2) 0.047(2) -0.0204(18) -0.0288(17) 0.0165(16)
C733 0.057(2) 0.036(2) 0.050(2) -0.0223(18) -0.0274(18) 0.0188(17)
C734 0.047(2) 0.032(2) 0.0388(19) -0.0012(16) -0.0243(16) 0.0054(15)
C735 0.048(2) 0.044(2) 0.045(2) -0.0135(18) -0.0275(17) 0.0082(17)
C736 0.0406(18) 0.0343(19) 0.0357(18) -0.0142(16) -0.0179(15) 0.0074(14)
O2 0.077(8) 0.057(8) 0.064(8) -0.008(7) -0.005(6) -0.019(6)
C100 0.075(3) 0.051(3) 0.056(3) -0.007(2) -0.019(2) -0.004(2)
Cl1 0.0874(9) 0.0950(11) 0.1125(11) -0.0233(8) -0.0048(8) -0.0545(9)
Cl2 0.1042(11) 0.1544(16) 0.0715(9) 0.0414(11) 0.0237(8) 0.0423(9)
C200 0.061(2) 0.037(2) 0.043(2) 0.0016(18) -0.0230(18) 0.0005(16)
Cl3 0.0918(8) 0.0622(8) 0.1033(9) -0.0188(7) -0.0667(7) 0.0349(7)
Cl4 0.0510(7) 0.1480(14) 0.1220(11) 0.0251(8) -0.0351(7) -0.0783(11)

loop_
_atom_type_symbol
_atom_type_description
_atom_type_scat_dispersion_real
_atom_type_scat_dispersion_imag
_atom_type_scat_source
C C 0.0033 0.0016 'International Tables Vol C Tables 4.2.6.8 and 6.1.1.4'
H H 0.0000 0.0000 'International Tables Vol C Tables 4.2.6.8 and 6.1.1.4'
N N 0.0061 0.0033 'International Tables Vol C Tables 4.2.6.8 and 6.1.1.4'
Cl Cl 0.1484 0.1585 'International Tables Vol C Tables 4.2.6.8 and 6.1.1.4'
O O 0.0106 0.0060 'International Tables Vol C Tables 4.2.6.8 and 6.1.1.4'

loop_
_geom_angle_atom_site_label_1
_geom_angle_atom_site_label_2
_geom_angle_atom_site_label_3
_geom_angle
C1 N1 C2 116.7(3)
C12 N11 C11 117.3(2)
C11 N12 N13 117.7(2)
C13 N13 N12 119.9(2)
C22 N21 C21 117.3(2)
C21 N22 N23 117.1(2)
C23 N23 N22 120.5(2)
N1 C1 C5 123.2(3)
N1 C1 C11 117.5(3)
C5 C1 C11 119.3(3)
N1 C2 C3 123.7(3)
N1 C2 C21 116.7(3)
C3 C2 C21 119.6(2)
C4 C3 C2 118.4(3)
C4 C3 H3 120.8
C2 C3 H3 120.8
C3 C4 C5 119.5(3)
C3 C4 H4 120.3
C5 C4 H4 120.3
C4 C5 C1 118.5(3)
C4 C5 H5 120.8
C1 C5 H5 120.8
N12 C11 N11 125.6(3)
N12 C11 C1 117.8(3)
N11 C11 C1 116.6(3)
N11 C12 C13 118.9(2)
N11 C12 C121 117.1(2)
C13 C12 C121 124.0(2)
N13 C13 C12 120.5(2)
N13 C13 C131 114.9(2)
C12 C13 C131 124.5(2)
N22 C21 N21 125.3(3)
N22 C21 C2 117.2(2)
N21 C21 C2 117.4(3)
N21 C22 C23 118.8(2)
N21 C22 C221 116.6(2)
C23 C22 C221 124.6(3)
N23 C23 C22 120.3(3)
N23 C23 C231 115.8(3)
C22 C23 C231 123.9(2)
C12 C121 C122 108.9(2)
C12 C121 C126 113.5(2)
C122 C121 C126 110.6(3)
C12 C121 H121 107.9
C122 C121 H121 107.9
C126 C121 H121 107.9
C123 C122 C121 111.1(3)
C123 C122 H12A 109.4
C121 C122 H12A 109.4
C123 C122 H12B 109.4
C121 C122 H12B 109.4
H12A C122 H12B 108.0
C122 C123 C124 111.1(3)
C122 C123 H12C 109.4
C124 C123 H12C 109.4
C122 C123 H12D 109.4
C124 C123 H12D 109.4
H12C C123 H12D 108.0
C125 C124 C123 110.6(3)
C125 C124 H12E 109.5
C123 C124 H12E 109.5
C125 C124 H12F 109.5
C123 C124 H12F 109.5
H12E C124 H12F 108.1
C124 C125 C126 111.5(3)
C124 C125 H12G 109.3
C126 C125 H12G 109.3
C124 C125 H12H 109.3
C126 C125 H12H 109.3
H12G C125 H12H 108.0
C125 C126 C121 111.4(2)
C125 C126 H12I 109.3
C121 C126 H12I 109.3
C125 C126 H12J 109.3
C121 C126 H12J 109.3
H12I C126 H12J 108.0
C13 C131 C132 112.5(2)
C13 C131 C136 110.4(2)
C132 C131 C136 109.7(2)
C13 C131 H131 108.0
C132 C131 H131 108.0
C136 C131 H131 108.0
C131 C132 C133 111.3(3)
C131 C132 H13E 109.4
C133 C132 H13E 109.4
C131 C132 H13F 109.4
C133 C132 H13F 109.4
H13E C132 H13F 108.0
C134 C133 C132 110.9(3)
C134 C133 H13I 109.5
C132 C133 H13I 109.5
C134 C133 H13J 109.5
C132 C133 H13J 109.5
H13I C133 H13J 108.1
C135 C134 C133 111.4(3)
C135 C134 H13G 109.4
C133 C134 H13G 109.4
C135 C134 H13H 109.4
C133 C134 H13H 109.4
H13G C134 H13H 108.0
C134 C135 C136 112.0(3)
C134 C135 H13C 109.2
C136 C135 H13C 109.2
C134 C135 H13D 109.2
C136 C135 H13D 109.2
H13C C135 H13D 107.9
C135 C136 C131 110.3(3)
C135 C136 H13A 109.6
C131 C136 H13A 109.6
C135 C136 H13B 109.6
C131 C136 H13B 109.6
H13A C136 H13B 108.1
C22 C221 C226 110.1(2)
C22 C221 C222 111.7(2)
C226 C221 C222 110.4(3)
C22 C221 H221 108.2
C226 C221 H221 108.2
C222 C221 H221 108.2
C221 C222 C223 111.9(3)
C221 C222 H22E 109.2
C223 C222 H22E 109.2
C221 C222 H22F 109.2
C223 C222 H22F 109.2
H22E C222 H22F 107.9
C224 C223 C222 111.3(3)
C224 C223 H22A 109.4
C222 C223 H22A 109.4
C224 C223 H22B 109.4
C222 C223 H22B 109.4
H22A C223 H22B 108.0
C225 C224 C223 111.4(3)
C225 C224 H22C 109.3
C223 C224 H22C 109.3
C225 C224 H22D 109.3
C223 C224 H22D 109.3
H22C C224 H22D 108.0
C224 C225 C226 112.9(3)
C224 C225 H22G 109.0
C226 C225 H22G 109.0
C224 C225 H22H 109.0
C226 C225 H22H 109.0
H22G C225 H22H 107.8
C221 C226 C225 111.4(3)
C221 C226 H22I 109.3
C225 C226 H22I 109.3
C221 C226 H22J 109.3
C225 C226 H22J 109.3
H22I C226 H22J 108.0
C23 C231 C232 113.1(2)
C23 C231 C236 111.2(3)
C232 C231 C236 109.1(2)
C23 C231 H231 107.7
C232 C231 H231 107.7
C236 C231 H231 107.7
C233 C232 C231 111.1(3)
C233 C232 H23A 109.4
C231 C232 H23A 109.4
C233 C232 H23B 109.4
C231 C232 H23B 109.4
H23A C232 H23B 108.0
C232 C233 C234 110.7(3)
C232 C233 H23C 109.5
C234 C233 H23C 109.5
C232 C233 H23D 109.5
C234 C233 H23D 109.5
H23C C233 H23D 108.1
C235 C234 C233 111.2(3)
C235 C234 H23E 109.4
C233 C234 H23E 109.4
C235 C234 H23F 109.4
C233 C234 H23F 109.4
H23E C234 H23F 108.0
C234 C235 C236 111.2(3)
C234 C235 H23G 109.4
C236 C235 H23G 109.4
C234 C235 H23H 109.4
C236 C235 H23H 109.4
H23G C235 H23H 108.0
C235 C236 C231 111.5(3)
C235 C236 H23I 109.3
C231 C236 H23I 109.3
C235 C236 H23J 109.3
C231 C236 H23J 109.3
H23I C236 H23J 108.0
H1O1 O1 H2O1 109.9(17)
C7 N6 C6 116.9(3)
C62 N61 C61 117.2(3)
C61 N62 N63 117.7(2)
C63 N63 N62 120.0(3)
C72 N71 C71 116.8(3)
C71 N72 N73 118.0(3)
C73 N73 N72 119.6(3)
N6 C6 C10 123.0(3)
N6 C6 C61 117.9(3)
C10 C6 C61 119.1(3)
N6 C7 C8 123.5(3)
N6 C7 C71 117.6(3)
C8 C7 C71 118.8(3)
C9 C8 C7 118.5(3)
C9 C8 H8 120.7
C7 C8 H8 120.7
C10 C9 C8 118.9(3)
C10 C9 H9 120.6
C8 C9 H9 120.6
C9 C10 C6 119.2(3)
C9 C10 H10 120.4
C6 C10 H10 120.4
N62 C61 N61 125.5(3)
N62 C61 C6 118.8(3)
N61 C61 C6 115.6(3)
N61 C62 C63 119.1(3)
N61 C62 C621 115.3(3)
C63 C62 C621 125.6(3)
N63 C63 C62 120.2(3)
N63 C63 C631 115.8(3)
C62 C63 C631 124.0(3)
N72 C71 N71 125.4(3)
N72 C71 C7 118.7(3)
N71 C71 C7 115.8(3)
N71 C72 C73 119.5(3)
N71 C72 C721 116.9(3)
C73 C72 C721 123.7(2)
N73 C73 C72 120.6(3)
N73 C73 C731 115.3(3)
C72 C73 C731 124.0(3)
C62 C621 C622 110.6(3)
C62 C621 C626 110.8(3)
C622 C621 C626 110.2(3)
C62 C621 H621 108.4
C622 C621 H621 108.4
C626 C621 H621 108.4
C621 C622 C623 111.4(3)
C621 C622 H62A 109.3
C623 C622 H62A 109.3
C621 C622 H62B 109.3
C623 C622 H62B 109.3
H62A C622 H62B 108.0
C624 C623 C622 111.6(3)
C624 C623 H62G 109.3
C622 C623 H62G 109.3
C624 C623 H62H 109.3
C622 C623 H62H 109.3
H62G C623 H62H 108.0
C625 C624 C623 112.2(3)
C625 C624 H62I 109.2
C623 C624 H62I 109.2
C625 C624 H62J 109.2
C623 C624 H62J 109.2
H62I C624 H62J 107.9
C624 C625 C626 112.1(3)
C624 C625 H62C 109.2
C626 C625 H62C 109.2
C624 C625 H62D 109.2
C626 C625 H62D 109.2
H62C C625 H62D 107.9
C621 C626 C625 111.5(3)
C621 C626 H62E 109.3
C625 C626 H62E 109.3
C621 C626 H62F 109.3
C625 C626 H62F 109.3
H62E C626 H62F 108.0
C63 C631 C632 113.4(3)
C63 C631 C636 109.8(3)
C632 C631 C636 110.0(3)
C63 C631 H631 107.8
C632 C631 H631 107.8
C636 C631 H631 107.8
C633 C632 C631 111.1(3)
C633 C632 H63I 109.4
C631 C632 H63I 109.4
C633 C632 H63J 109.4
C631 C632 H63J 109.4
H63I C632 H63J 108.0
C632 C633 C634 110.7(3)
C632 C633 H63E 109.5
C634 C633 H63E 109.5
C632 C633 H63F 109.5
C634 C633 H63F 109.5
H63E C633 H63F 108.1
C635 C634 C633 111.1(3)
C635 C634 H63G 109.4
C633 C634 H63G 109.4
C635 C634 H63H 109.4
C633 C634 H63H 109.4
H63G C634 H63H 108.0
C636 C635 C634 111.5(3)
C636 C635 H63A 109.3
C634 C635 H63A 109.3
C636 C635 H63B 109.3
C634 C635 H63B 109.3
H63A C635 H63B 108.0
C635 C636 C631 110.9(3)
C635 C636 H63C 109.5
C631 C636 H63C 109.5
C635 C636 H63D 109.5
C631 C636 H63D 109.5
H63C C636 H63D 108.0
C72 C721 C722 112.6(3)
C72 C721 C726 111.2(3)
C722 C721 C726 110.3(3)
C72 C721 H721 107.5
C722 C721 H721 107.5
C726 C721 H721 107.5
C723 C722 C721 110.3(3)
C723 C722 H72C 109.6
C721 C722 H72C 109.6
C723 C722 H72D 109.6
C721 C722 H72D 109.6
H72C C722 H72D 108.1
C724 C723 C722 111.1(3)
C724 C723 H72G 109.4
C722 C723 H72G 109.4
C724 C723 H72H 109.4
C722 C723 H72H 109.4
H72G C723 H72H 108.0
C723 C724 C725 111.2(3)
C723 C724 H72E 109.4
C725 C724 H72E 109.4
C723 C724 H72F 109.4
C725 C724 H72F 109.4
H72E C724 H72F 108.0
C726 C725 C724 111.2(3)
C726 C725 H72I 109.4
C724 C725 H72I 109.4
C726 C725 H72J 109.4
C724 C725 H72J 109.4
H72I C725 H72J 108.0
C721 C726 C725 110.5(3)
C721 C726 H72A 109.6
C725 C726 H72A 109.6
C721 C726 H72B 109.6
C725 C726 H72B 109.6
H72A C726 H72B 108.1
C73 C731 C732 113.1(3)
C73 C731 C736 110.4(3)
C732 C731 C736 109.1(2)
C73 C731 H731 108.0
C732 C731 H731 108.0
C736 C731 H731 108.0
C731 C732 C733 111.5(3)
C731 C732 H73I 109.3
C733 C732 H73I 109.3
C731 C732 H73J 109.3
C733 C732 H73J 109.3
H73I C732 H73J 108.0
C734 C733 C732 110.9(3)
C734 C733 H73C 109.5
C732 C733 H73C 109.5
C734 C733 H73D 109.5
C732 C733 H73D 109.5
H73C C733 H73D 108.0
C733 C734 C735 111.9(3)
C733 C734 H73G 109.2
C735 C734 H73G 109.2
C733 C734 H73H 109.2
C735 C734 H73H 109.2
H73G C734 H73H 107.9
C734 C735 C736 111.8(3)
C734 C735 H73E 109.3
C736 C735 H73E 109.3
C734 C735 H73F 109.3
C736 C735 H73F 109.3
H73E C735 H73F 107.9
C731 C736 C735 111.0(3)
C731 C736 H73A 109.4
C735 C736 H73A 109.4
C731 C736 H73B 109.4
C735 C736 H73B 109.4
H73A C736 H73B 108.0
H1O2 O2 H2O2 113(2)
Cl1 C100 Cl2 111.0(3)
Cl1 C100 H10A 109.4
Cl2 C100 H10A 109.4
Cl1 C100 H10B 109.4
Cl2 C100 H10B 109.4
H10A C100 H10B 108.0
Cl3 C200 Cl4 111.5(2)
Cl3 C200 H20A 109.3
Cl4 C200 H20A 109.3
Cl3 C200 H20B 109.3
Cl4 C200 H20B 109.3
H20A C200 H20B 108.0

loop_
_geom_bond_atom_site_label_1
_geom_bond_atom_site_label_2
_geom_bond_site_symmetry_2
_geom_bond_distance
_geom_bond_publ_flag
N1 C1 . 1.342(4) y
N1 C2 . 1.343(4) y
N11 C12 . 1.330(3) y
N11 C11 . 1.338(4) y
N12 C11 . 1.324(4) y
N12 N13 . 1.348(3) y
N13 C13 . 1.328(4) y
N21 C22 . 1.323(4) y
N21 C21 . 1.345(3) y
N22 C21 . 1.328(4) y
N22 N23 . 1.341(4) y
N23 C23 . 1.330(3) y
C1 C5 . 1.385(4) ?
C1 C11 . 1.496(4) y
C2 C3 . 1.381(4) ?
C2 C21 . 1.479(4) y
C3 C4 . 1.368(4) ?
C3 H3 . 0.9300 ?
C4 C5 . 1.380(4) ?
C4 H4 . 0.9300 ?
C5 H5 . 0.9300 ?
C12 C13 . 1.415(4) ?
C12 C121 . 1.509(4) ?
C13 C131 . 1.516(4) ?
C22 C23 . 1.410(4) ?
C22 C221 . 1.514(4) ?
C23 C231 . 1.495(4) ?
C121 C122 . 1.517(4) ?
C121 C126 . 1.521(4) ?
C121 H121 . 0.9800 ?
C122 C123 . 1.515(5) ?
C122 H12A . 0.9700 ?
C122 H12B . 0.9700 ?
C123 C124 . 1.525(5) ?
C123 H12C . 0.9700 ?
C123 H12D . 0.9700 ?
C124 C125 . 1.496(5) ?
C124 H12E . 0.9700 ?
C124 H12F . 0.9700 ?
C125 C126 . 1.517(4) ?
C125 H12G . 0.9700 ?
C125 H12H . 0.9700 ?
C126 H12I . 0.9700 ?
C126 H12J . 0.9700 ?
C131 C132 . 1.522(5) ?
C131 C136 . 1.537(4) ?
C131 H131 . 0.9800 ?
C132 C133 . 1.530(4) ?
C132 H13E . 0.9700 ?
C132 H13F . 0.9700 ?
C133 C134 . 1.526(4) ?
C133 H13I . 0.9700 ?
C133 H13J . 0.9700 ?
C134 C135 . 1.509(5) ?
C134 H13G . 0.9700 ?
C134 H13H . 0.9700 ?
C135 C136 . 1.533(4) ?
C135 H13C . 0.9700 ?
C135 H13D . 0.9700 ?
C136 H13A . 0.9700 ?
C136 H13B . 0.9700 ?
C221 C226 . 1.515(4) ?
C221 C222 . 1.515(5) ?
C221 H221 . 0.9800 ?
C222 C223 . 1.531(4) ?
C222 H22E . 0.9700 ?
C222 H22F . 0.9700 ?
C223 C224 . 1.491(5) ?
C223 H22A . 0.9700 ?
C223 H22B . 0.9700 ?
C224 C225 . 1.487(6) ?
C224 H22C . 0.9700 ?
C224 H22D . 0.9700 ?
C225 C226 . 1.538(4) ?
C225 H22G . 0.9700 ?
C225 H22H . 0.9700 ?
C226 H22I . 0.9700 ?
C226 H22J . 0.9700 ?
C231 C232 . 1.526(4) ?
C231 C236 . 1.536(4) ?
C231 H231 . 0.9800 ?
C232 C233 . 1.510(5) ?
C232 H23A . 0.9700 ?
C232 H23B . 0.9700 ?
C233 C234 . 1.518(5) ?
C233 H23C . 0.9700 ?
C233 H23D . 0.9700 ?
C234 C235 . 1.515(5) ?
C234 H23E . 0.9700 ?
C234 H23F . 0.9700 ?
C235 C236 . 1.518(4) ?
C235 H23G . 0.9700 ?
C235 H23H . 0.9700 ?
C236 H23I . 0.9700 ?
C236 H23J . 0.9700 ?
O1 H1O1 . 0.834(10) ?
O1 H2O1 . 0.832(10) ?
N6 C7 . 1.336(4) y
N6 C6 . 1.350(4) y
N61 C62 . 1.323(4) y
N61 C61 . 1.346(4) y
N62 C61 . 1.314(4) y
N62 N63 . 1.347(4) y
N63 C63 . 1.331(4) y
N71 C72 . 1.326(4) y
N71 C71 . 1.347(4) y
N72 C71 . 1.320(4) y
N72 N73 . 1.352(3) y
N73 C73 . 1.327(4) y
C6 C10 . 1.385(4) ?
C6 C61 . 1.487(4) y
C7 C8 . 1.386(4) ?
C7 C71 . 1.493(4) y
C8 C9 . 1.386(4) ?
C8 H8 . 0.9300 ?
C9 C10 . 1.368(4) ?
C9 H9 . 0.9300 ?
C10 H10 . 0.9300 ?
C62 C63 . 1.408(4) ?
C62 C621 . 1.514(4) ?
C63 C631 . 1.506(4) ?
C72 C73 . 1.409(4) ?
C72 C721 . 1.505(4) ?
C73 C731 . 1.520(4) ?
C621 C622 . 1.524(5) ?
C621 C626 . 1.530(5) ?
C621 H621 . 0.9800 ?
C622 C623 . 1.526(4) ?
C622 H62A . 0.9700 ?
C622 H62B . 0.9700 ?
C623 C624 . 1.498(6) ?
C623 H62G . 0.9700 ?
C623 H62H . 0.9700 ?
C624 C625 . 1.495(6) ?
C624 H62I . 0.9700 ?
C624 H62J . 0.9700 ?
C625 C626 . 1.543(5) ?
C625 H62C . 0.9700 ?
C625 H62D . 0.9700 ?
C626 H62E . 0.9700 ?
C626 H62F . 0.9700 ?
C631 C632 . 1.522(5) ?
C631 C636 . 1.539(4) ?
C631 H631 . 0.9800 ?
C632 C633 . 1.516(5) ?
C632 H63I . 0.9700 ?
C632 H63J . 0.9700 ?
C633 C634 . 1.527(5) ?
C633 H63E . 0.9700 ?
C633 H63F . 0.9700 ?
C634 C635 . 1.521(5) ?
C634 H63G . 0.9700 ?
C634 H63H . 0.9700 ?
C635 C636 . 1.517(5) ?
C635 H63A . 0.9700 ?
C635 H63B . 0.9700 ?
C636 H63C . 0.9700 ?
C636 H63D . 0.9700 ?
C721 C722 . 1.523(5) ?
C721 C726 . 1.524(5) ?
C721 H721 . 0.9800 ?
C722 C723 . 1.521(5) ?
C722 H72C . 0.9700 ?
C722 H72D . 0.9700 ?
C723 C724 . 1.507(6) ?
C723 H72G . 0.9700 ?
C723 H72H . 0.9700 ?
C724 C725 . 1.525(6) ?
C724 H72E . 0.9700 ?
C724 H72F . 0.9700 ?
C725 C726 . 1.524(5) ?
C725 H72I . 0.9700 ?
C725 H72J . 0.9700 ?
C726 H72A . 0.9700 ?
C726 H72B . 0.9700 ?
C731 C732 . 1.526(5) ?
C731 C736 . 1.528(4) ?
C731 H731 . 0.9800 ?
C732 C733 . 1.535(4) ?
C732 H73I . 0.9700 ?
C732 H73J . 0.9700 ?
C733 C734 . 1.505(5) ?
C733 H73C . 0.9700 ?
C733 H73D . 0.9700 ?
C734 C735 . 1.509(5) ?
C734 H73G . 0.9700 ?
C734 H73H . 0.9700 ?
C735 C736 . 1.528(4) ?
C735 H73E . 0.9700 ?
C735 H73F . 0.9700 ?
C736 H73A . 0.9700 ?
C736 H73B . 0.9700 ?
O2 H1O2 . 0.820(10) ?
O2 H2O2 . 0.821(10) ?
C100 Cl1 . 1.698(4) ?
C100 Cl2 . 1.748(5) ?
C100 H10A . 0.9700 ?
C100 H10B . 0.9700 ?
C200 Cl3 . 1.716(3) ?
C200 Cl4 . 1.753(4) ?
C200 H20A . 0.9700 ?
C200 H20B . 0.9700 ?

loop_
_geom_hbond_atom_site_label_D
_geom_hbond_atom_site_label_H
_geom_hbond_atom_site_label_A
_geom_hbond_distance_DH
_geom_hbond_distance_HA
_geom_hbond_distance_DA
_geom_hbond_angle_DHA
O2 H1O2 N62 0.80(10) 2.9(2) 3.698(12) 161(14)
O2 H2O2 N72 0.80(10) 2.20(10) 2.946(12) 16E1(2)
O1 H1O1 N22 0.830(10) 2.22(3) 3.032(4) 165(4)
O1 H2O1 N12 0.830(10) 2.29(3) 3.108(3) 170(5)
C100 H10A N1 0.97 2.57 3.503(5) 162
C200 H20A N6 0.97 2.57 3.440(5) 150

loop_
_geom_torsion_atom_site_label_1
_geom_torsion_atom_site_label_2
_geom_torsion_atom_site_label_3
_geom_torsion_atom_site_label_4
_geom_torsion
C621 C622 C623 C624 -56.2(5)
C622 C623 C624 C625 54.9(5)
C623 C624 C625 C626 -53.5(4)
C624 C625 C626 C621 53.3(4)
C625 C626 C621 C622 -54.0(4)
C626 C621 C622 C623 55.6(4)
C631 C632 C633 C634 -57.4(4)
C632 C633 C634 C635 55.7(4)
C633 C634 C635 C636 -55.3(4)
C634 C635 C636 C631 55.7(4)
C635 C636 C631 C632 -56.5(3)
C636 C631 C632 C633 57.5(3)
C721 C722 C723 C724 57.5(4)
C722 C723 C724 C725 -55.9(4)
C723 C724 C725 C726 55.1(5)
C724 C725 C726 C721 -55.8(4)
C725 C726 C721 C722 57.5(4)
C726 C721 C722 C723 -58.2(4)
C731 C732 C733 C734 56.5(4)
C732 C733 C734 C735 -54.1(4)
C733 C734 C735 C736 54.3(4)
C734 C735 C736 C731 -56.0(4)
C735 C736 C731 C732 57.1(4)
C736 C731 C732 C733 -57.6(4)
C121 C122 C123 C124 -56.4(4)
C122 C123 C124 C125 56.6(4)
C123 C124 C125 C126 -56.2(4)
C124 C125 C126 C121 56.1(4)
C125 C126 C121 C122 -55.0(4)
C126 C121 C122 C123 55.4(4)
C131 C132 C133 C134 -56.6(4)
C132 C133 C134 C135 54.4(4)
C133 C134 C135 C136 -54.8(4)
C134 C135 C136 C131 56.2(4)
C135 C136 C131 C132 -57.2(3)
C136 C131 C132 C133 58.1(3)
C221 C222 C223 C224 56.1(4)
C222 C223 C224 C225 -55.1(4)
C223 C224 C225 C226 54.2(5)
C224 C225 C226 C221 -53.5(5)
C225 C226 C221 C222 52.9(4)
C226 C221 C222 C223 -54.8(4)
C231 C232 C233 C234 58.3(4)
C232 C233 C234 C235 -56.3(4)
C233 C234 C235 C236 55.0(4)
C234 C235 C236 C231 -55.6(3)
C235 C236 C231 C232 56.4(3)
C236 C231 C232 C233 -57.8(3)
